data_4077402
loop_
_publ_author_name
'Song, Kyu Ho'
'Jung, Il'
'Lee, Shim Sung'
'Park, Ki-Min'
'Ishikawa, Mitsuo'
'Kang, Sang Ook'
'Ko, Jaejung'

_publ_section_title
;
 Palladium-Catalyzed Double-Silylation Reactions of
 3,4-Carboranylene-1,1,2,2-tetraethyl-1,2-disilacyclobut-3-ene
;
_journal_issue 26
_journal_name_full Organometallics
_journal_page_first 5537
_journal_paper_doi 10.1021/om010535g
_journal_volume 20
_journal_year 2001
_chemical_formula_sum 'C10 H30 B10 Si2'
_chemical_formula_weight 314.62
_chemical_name_systematic
; 
 ? 
;
_space_group_IT_number 14
_symmetry_space_group_name_Hall '-P 2yn'
_symmetry_space_group_name_H-M 'P 1 21/n 1'
_atom_sites_solution_hydrogens geom
_atom_sites_solution_primary direct
_atom_sites_solution_secondary difmap
_audit_creation_method SHELXL-97
_cell_angle_alpha 90.00
_cell_angle_beta 90.629(8)
_cell_angle_gamma 90.00
_cell_formula_units_Z 4
_cell_length_a 7.5845(9)
_cell_length_b 16.346(2)
_cell_length_c 16.3645(16)
_cell_measurement_temperature 295(2)
_cell_volume 2028.7(4)
_computing_structure_refinement 'SHELXL-97 (Sheldrick, 1997)'
_computing_structure_solution 'SHELXS-97 (Sheldrick, 1990)'
_diffrn_ambient_temperature 295(2)
_diffrn_measured_fraction_theta_full 0.985
_diffrn_measured_fraction_theta_max 0.985
_diffrn_radiation_monochromator graphite
_diffrn_radiation_source 'fine-focus sealed tube'
_diffrn_radiation_type MoK\a
_diffrn_radiation_wavelength 0.71073
_diffrn_reflns_av_R_equivalents 0.0318
_diffrn_reflns_av_sigmaI/netI 0.0944
_diffrn_reflns_limit_h_max 9
_diffrn_reflns_limit_h_min 0
_diffrn_reflns_limit_k_max 0
_diffrn_reflns_limit_k_min -19
_diffrn_reflns_limit_l_max 19
_diffrn_reflns_limit_l_min -19
_diffrn_reflns_number 3794
_diffrn_reflns_theta_full 25.00
_diffrn_reflns_theta_max 25.00
_diffrn_reflns_theta_min 1.76
_exptl_absorpt_coefficient_mu 0.162
_exptl_crystal_density_diffrn 1.030
_exptl_crystal_density_method 'not measured'
_exptl_crystal_F_000 672
_refine_diff_density_max 0.194
_refine_diff_density_min -0.165
_refine_diff_density_rms 0.037
_refine_ls_extinction_coef 0.0017(17)
_refine_ls_extinction_expression Fc^*^=kFc[1+0.001xFc^2^\l^3^/sin(2\q)]^-1/4^
_refine_ls_extinction_method SHELXL
_refine_ls_goodness_of_fit_ref 1.007
_refine_ls_hydrogen_treatment mixed
_refine_ls_matrix_type full
_refine_ls_number_parameters 207
_refine_ls_number_reflns 3516
_refine_ls_number_restraints 0
_refine_ls_restrained_S_all 1.007
_refine_ls_R_factor_all 0.2212
_refine_ls_R_factor_gt 0.0836
_refine_ls_shift/su_max 0.093
_refine_ls_shift/su_mean 0.005
_refine_ls_structure_factor_coef Fsqd
_refine_ls_weighting_details 'calc w=1/[\s^2^(Fo^2^)+(0.1084P)^2^+0.5071P] where P=(Fo^2^+2Fc^2^)/3'
_refine_ls_weighting_scheme calc
_refine_ls_wR_factor_gt 0.1947
_refine_ls_wR_factor_ref 0.2684
_reflns_number_gt 1248
_reflns_number_total 3516
_reflns_threshold_expression >2sigma(I)
_cod_data_source_file om010535g.cif
_cod_data_source_block 3,4-Carboranylene-1,1,2,2-tetraethyl-1,2-disilacyclobut-3-ene_(2)
_cod_original_cell_volume 2028.6(4)
_cod_database_code 4077402

loop_
_symmetry_equiv_pos_as_xyz
'x, y, z'
'-x+1/2, y+1/2, -z+1/2'
'-x, -y, -z'
'x-1/2, -y-1/2, z-1/2'

loop_
_atom_site_label
_atom_site_type_symbol
_atom_site_fract_x
_atom_site_fract_y
_atom_site_fract_z
_atom_site_U_iso_or_equiv
_atom_site_adp_type
_atom_site_occupancy
_atom_site_symmetry_multiplicity
_atom_site_calc_flag
_atom_site_refinement_flags
_atom_site_disorder_assembly
_atom_site_disorder_group
Si1 Si 0.1562(2) 0.61462(10) 0.82551(10) 0.1028(7) Uani 1 1 d . . .
Si2 Si 0.1078(3) 0.59939(11) 0.68465(10) 0.1181(9) Uani 1 1 d . B .
B1 B 0.0607(13) 0.3933(5) 0.6942(5) 0.129(3) Uani 1 1 d . . .
H1 H 0.1072 0.3741 0.6337 0.154 Uiso 1 1 calc R . .
B2 B -0.0941(13) 0.3363(5) 0.7471(5) 0.131(3) Uani 1 1 d . . .
H2 H -0.1490 0.2793 0.7219 0.157 Uiso 1 1 calc R . .
B3 B -0.2231(12) 0.4047(5) 0.8044(5) 0.126(3) Uani 1 1 d . . .
H3 H -0.3632 0.3929 0.8166 0.151 Uiso 1 1 calc R . .
B4 B -0.0552(11) 0.3481(5) 0.8532(5) 0.118(3) Uani 1 1 d . . .
H4 H -0.0846 0.2991 0.8971 0.142 Uiso 1 1 calc R . .
B5 B 0.1244(13) 0.3415(5) 0.7844(5) 0.125(3) Uani 1 1 d . . .
H5 H 0.2139 0.2886 0.7836 0.151 Uiso 1 1 calc R . .
B6 B -0.1476(13) 0.4319(5) 0.7075(5) 0.128(3) Uani 1 1 d . . .
H6 H -0.2389 0.4386 0.6552 0.154 Uiso 1 1 calc R . .
B7 B -0.0855(11) 0.4533(4) 0.8782(5) 0.111(2) Uani 1 1 d . . .
H7 H -0.1336 0.4739 0.9379 0.133 Uiso 1 1 calc R . .
B8 B 0.1286(11) 0.4133(4) 0.8654(4) 0.108(2) Uani 1 1 d . . .
H8 H 0.2207 0.4072 0.9174 0.130 Uiso 1 1 calc R . .
B9 B -0.1434(10) 0.5034(5) 0.7859(4) 0.106(2) Uani 1 1 d . . .
H9 H -0.2298 0.5575 0.7851 0.127 Uiso 1 1 calc R . .
B10 B 0.2011(11) 0.4421(5) 0.7665(4) 0.109(2) Uani 1 1 d . . .
H10 H 0.3399 0.4560 0.7536 0.131 Uiso 1 1 calc R . .
C1 C 0.0679(8) 0.5038(3) 0.8234(3) 0.0881(16) Uani 1 1 d . . .
C2 C 0.0308(8) 0.4931(3) 0.7218(3) 0.1001(19) Uani 1 1 d . . .
C3 C 0.3901(10) 0.6218(4) 0.8573(5) 0.148(3) Uani 1 1 d . . .
H3A H 0.4568 0.5852 0.8227 0.177 Uiso 1 1 calc R . .
H3B H 0.4297 0.6769 0.8456 0.177 Uiso 1 1 calc R . .
C4 C 0.4378(8) 0.6039(3) 0.9406(3) 0.197(4) Uani 1 1 d . . .
H4A H 0.5630 0.6095 0.9477 0.236 Uiso 1 1 calc R . .
H4B H 0.4035 0.5489 0.9535 0.236 Uiso 1 1 calc R . .
H4C H 0.3788 0.6413 0.9763 0.236 Uiso 1 1 calc R . .
C5 C 0.0017(8) 0.6787(3) 0.8888(3) 0.141(3) Uani 1 1 d R . .
H5A H -0.1181 0.6669 0.8711 0.170 Uiso 1 1 calc R . .
H5B H 0.0128 0.6612 0.9452 0.170 Uiso 1 1 calc R . .
C6 C 0.0261(12) 0.7651(5) 0.8862(5) 0.192(4) Uani 1 1 d . . .
H6A H -0.0592 0.7912 0.9204 0.231 Uiso 1 1 calc R . .
H6B H 0.0113 0.7841 0.8310 0.231 Uiso 1 1 calc R . .
H6C H 0.1427 0.7784 0.9054 0.231 Uiso 1 1 calc R . .
C7 C -0.0739(11) 0.6565(5) 0.6334(4) 0.164(3) Uani 1 1 d . . .
H7A H -0.1471 0.6176 0.6038 0.196 Uiso 1 1 calc R A 1
H7B H -0.1464 0.6811 0.6752 0.196 Uiso 1 1 calc R A 1
C8 C -0.021(3) 0.7194(17) 0.5776(15) 0.221(14) Uani 0.50(2) 1 d P B 1
H8A H -0.1243 0.7445 0.5539 0.265 Uiso 0.50(2) 1 calc PR B 1
H8B H 0.0487 0.6959 0.5352 0.265 Uiso 0.50(2) 1 calc PR B 1
H8C H 0.0466 0.7600 0.6065 0.265 Uiso 0.50(2) 1 calc PR B 1
C8A C -0.134(4) 0.6318(19) 0.5563(10) 0.235(18) Uani 0.50(2) 1 d P B 2
H8A1 H -0.2267 0.6675 0.5382 0.282 Uiso 0.50(2) 1 calc PR B 2
H8A2 H -0.1775 0.5768 0.5593 0.282 Uiso 0.50(2) 1 calc PR B 2
H8A3 H -0.0382 0.6341 0.5183 0.282 Uiso 0.50(2) 1 calc PR B 2
C9 C 0.324(2) 0.5977(7) 0.6241(6) 0.231(6) Uani 1 1 d . . .
H9A H 0.3560 0.6538 0.6119 0.278 Uiso 1 1 calc R B .
H9B H 0.4157 0.5754 0.6593 0.278 Uiso 1 1 calc R . .
C10 C 0.323(3) 0.5601(10) 0.5618(11) 0.370(11) Uani 1 1 d . B .
H10A H 0.4364 0.5641 0.5368 0.444 Uiso 1 1 calc R . .
H10B H 0.2346 0.5821 0.5255 0.444 Uiso 1 1 calc R . .
H10C H 0.2969 0.5037 0.5729 0.444 Uiso 1 1 calc R . .

loop_
_atom_site_aniso_label
_atom_site_aniso_U_11
_atom_site_aniso_U_22
_atom_site_aniso_U_33
_atom_site_aniso_U_23
_atom_site_aniso_U_13
_atom_site_aniso_U_12
Si1 0.1090(15) 0.1058(13) 0.0935(11) 0.0053(9) -0.0060(10) 0.0032(11)
Si2 0.1409(19) 0.1267(16) 0.0868(11) 0.0240(10) 0.0105(11) 0.0308(13)
B1 0.176(9) 0.117(6) 0.092(5) -0.014(4) -0.001(6) 0.049(6)
B2 0.167(9) 0.096(5) 0.129(6) -0.014(5) -0.020(7) 0.010(6)
B3 0.109(7) 0.124(6) 0.144(7) 0.010(5) -0.007(6) -0.005(5)
B4 0.122(7) 0.112(6) 0.121(6) 0.007(5) -0.009(5) -0.006(5)
B5 0.164(9) 0.097(5) 0.116(5) 0.007(4) 0.008(6) 0.030(5)
B6 0.155(9) 0.117(6) 0.111(5) -0.011(5) -0.045(6) 0.016(6)
B7 0.114(7) 0.114(5) 0.105(5) 0.007(4) 0.007(5) 0.001(5)
B8 0.119(7) 0.115(5) 0.091(4) 0.023(4) 0.001(4) 0.024(5)
B9 0.088(6) 0.117(6) 0.113(5) -0.004(4) -0.012(5) 0.016(5)
B10 0.107(6) 0.119(6) 0.100(5) 0.019(4) 0.009(5) 0.036(5)
C1 0.100(4) 0.095(4) 0.070(3) 0.002(3) 0.001(3) 0.015(3)
C2 0.120(5) 0.106(4) 0.074(3) -0.004(3) -0.005(3) 0.032(4)
C3 0.131(6) 0.178(7) 0.133(6) 0.029(5) -0.011(5) -0.011(5)
C4 0.162(8) 0.274(11) 0.154(7) 0.048(7) -0.031(6) -0.024(7)
C5 0.197(8) 0.102(4) 0.125(5) -0.016(4) 0.010(5) 0.004(5)
C6 0.229(10) 0.164(8) 0.185(8) -0.016(6) 0.006(7) 0.012(7)
C7 0.208(9) 0.155(7) 0.127(6) 0.040(6) -0.034(6) 0.052(6)
C8 0.24(2) 0.16(2) 0.27(2) 0.079(19) -0.019(18) 0.069(18)
C8A 0.35(3) 0.25(3) 0.103(12) 0.002(13) -0.086(15) 0.12(3)
C9 0.363(16) 0.214(11) 0.119(6) 0.009(7) 0.071(9) 0.074(10)
C10 0.46(3) 0.39(2) 0.269(18) 0.028(17) 0.13(2) 0.09(2)

loop_
_atom_type_symbol
_atom_type_description
_atom_type_scat_dispersion_real
_atom_type_scat_dispersion_imag
_atom_type_scat_source
C C 0.0033 0.0016 'International Tables Vol C Tables 4.2.6.8 and 6.1.1.4'
H H 0.0000 0.0000 'International Tables Vol C Tables 4.2.6.8 and 6.1.1.4'
B B 0.0013 0.0007 'International Tables Vol C Tables 4.2.6.8 and 6.1.1.4'
Si Si 0.0817 0.0704 'International Tables Vol C Tables 4.2.6.8 and 6.1.1.4'

loop_
_geom_angle_atom_site_label_1
_geom_angle_atom_site_label_2
_geom_angle_atom_site_label_3
_geom_angle
C3 Si1 C5 114.2(3)
C3 Si1 C1 113.3(3)
C5 Si1 C1 108.2(3)
C3 Si1 Si2 115.1(3)
C5 Si1 Si2 120.42(19)
C1 Si1 Si2 80.32(16)
C7 Si2 C9 114.0(4)
C7 Si2 C2 111.6(4)
C9 Si2 C2 114.3(4)
C7 Si2 Si1 119.9(3)
C9 Si2 Si1 112.5(4)
C2 Si2 Si1 80.25(16)
C2 B1 B6 59.4(4)
C2 B1 B2 106.7(6)
B6 B1 B2 60.4(5)
C2 B1 B5 105.8(5)
B6 B1 B5 108.3(6)
B2 B1 B5 60.4(5)
C2 B1 B10 58.3(4)
B6 B1 B10 107.3(5)
B2 B1 B10 108.2(5)
B5 B1 B10 60.0(4)
B6 B2 B1 59.3(5)
B6 B2 B5 107.5(6)
B1 B2 B5 60.6(5)
B6 B2 B3 59.9(5)
B1 B2 B3 107.9(6)
B5 B2 B3 108.1(6)
B6 B2 B4 107.7(5)
B1 B2 B4 109.0(6)
B5 B2 B4 60.6(5)
B3 B2 B4 59.8(4)
B6 B3 B9 59.4(4)
B6 B3 B4 107.6(6)
B9 B3 B4 108.3(6)
B6 B3 B2 59.3(5)
B9 B3 B2 107.3(6)
B4 B3 B2 60.3(4)
B6 B3 B7 107.9(6)
B9 B3 B7 60.2(4)
B4 B3 B7 60.6(4)
B2 B3 B7 108.6(6)
B3 B4 B8 107.5(5)
B3 B4 B2 59.9(5)
B8 B4 B2 107.4(6)
B3 B4 B5 107.4(6)
B8 B4 B5 59.9(5)
B2 B4 B5 59.5(4)
B3 B4 B7 60.2(4)
B8 B4 B7 59.7(4)
B2 B4 B7 108.0(5)
B5 B4 B7 107.7(6)
B1 B5 B2 59.0(5)
B1 B5 B8 108.1(5)
B2 B5 B8 107.5(6)
B1 B5 B10 60.2(4)
B2 B5 B10 107.3(6)
B8 B5 B10 60.3(4)
B1 B5 B4 107.2(6)
B2 B5 B4 59.9(5)
B8 B5 B4 59.6(4)
B10 B5 B4 107.7(5)
C2 B6 B1 60.1(5)
C2 B6 B2 107.2(6)
B1 B6 B2 60.3(5)
C2 B6 B9 59.5(4)
B1 B6 B9 109.4(6)
B2 B6 B9 109.1(6)
C2 B6 B3 107.0(5)
B1 B6 B3 109.4(6)
B2 B6 B3 60.7(4)
B9 B6 B3 60.3(4)
C1 B7 B8 58.6(4)
C1 B7 B9 59.2(4)
B8 B7 B9 106.9(5)
C1 B7 B3 105.1(5)
B8 B7 B3 106.8(5)
B9 B7 B3 59.2(4)
C1 B7 B4 105.0(5)
B8 B7 B4 59.6(4)
B9 B7 B4 106.4(5)
B3 B7 B4 59.3(4)
C1 B8 B7 58.6(4)
C1 B8 B5 105.8(5)
B7 B8 B5 109.0(6)
C1 B8 B4 105.7(5)
B7 B8 B4 60.7(4)
B5 B8 B4 60.5(5)
C1 B8 B10 59.0(3)
B7 B8 B10 107.7(5)
B5 B8 B10 59.8(4)
B4 B8 B10 108.0(5)
C2 B9 C1 59.4(3)
C2 B9 B6 59.1(4)
C1 B9 B6 106.1(5)
C2 B9 B3 106.6(5)
C1 B9 B3 105.4(5)
B6 B9 B3 60.2(5)
C2 B9 B7 107.0(5)
C1 B9 B7 58.2(4)
B6 B9 B7 108.7(6)
B3 B9 B7 60.5(4)
C2 B10 C1 59.5(3)
C2 B10 B5 106.1(6)
C1 B10 B5 105.1(5)
C2 B10 B1 59.0(4)
C1 B10 B1 105.9(5)
B5 B10 B1 59.8(5)
C2 B10 B8 106.3(5)
C1 B10 B8 58.0(3)
B5 B10 B8 59.9(4)
B1 B10 B8 107.4(6)
B7 C1 C2 111.2(4)
B7 C1 B8 62.8(4)
C2 C1 B8 110.5(4)
B7 C1 B9 62.7(4)
C2 C1 B9 60.1(3)
B8 C1 B9 113.1(5)
B7 C1 B10 114.4(5)
C2 C1 B10 59.8(3)
B8 C1 B10 63.0(4)
B9 C1 B10 111.1(5)
B7 C1 Si1 133.5(4)
C2 C1 Si1 99.8(3)
B8 C1 Si1 136.0(4)
B9 C1 Si1 109.5(4)
B10 C1 Si1 110.9(4)
C1 C2 B6 108.7(5)
C1 C2 B10 60.7(3)
B6 C2 B10 111.9(5)
C1 C2 B9 60.5(3)
B6 C2 B9 61.4(4)
B10 C2 B9 112.1(4)
C1 C2 B1 109.8(4)
B6 C2 B1 60.6(5)
B10 C2 B1 62.7(4)
B9 C2 B1 111.3(5)
C1 C2 Si2 99.7(3)
B6 C2 Si2 136.8(4)
B10 C2 Si2 110.2(5)
B9 C2 Si2 110.1(4)
B1 C2 Si2 137.2(5)
C4 C3 Si1 119.1(5)
C6 C5 Si1 116.9(5)
C8A C7 C8 73.9(11)
C8A C7 Si2 119.7(10)
C8 C7 Si2 116.0(10)
C10 C9 Si2 116.8(16)

loop_
_geom_bond_atom_site_label_1
_geom_bond_atom_site_label_2
_geom_bond_distance
Si1 C3 1.847(7)
Si1 C5 1.889(6)
Si1 C1 1.931(6)
Si1 Si2 2.344(2)
Si2 C7 1.857(7)
Si2 C9 1.924(13)
Si2 C2 1.934(6)
B1 C2 1.709(9)
B1 B6 1.718(12)
B1 B2 1.737(12)
B1 B5 1.764(11)
B1 B10 1.773(11)
B2 B6 1.738(11)
B2 B5 1.762(11)
B2 B3 1.762(11)
B2 B4 1.768(10)
B3 B6 1.749(11)
B3 B9 1.751(10)
B3 B4 1.759(11)
B3 B7 1.775(11)
B4 B8 1.764(11)
B4 B5 1.781(11)
B4 B7 1.783(10)
B5 B8 1.770(10)
B5 B10 1.769(11)
B6 C2 1.697(10)
B6 B9 1.735(10)
B7 C1 1.692(9)
B7 B8 1.765(11)
B7 B9 1.770(10)
B8 C1 1.693(8)
B8 B10 1.778(9)
B9 C2 1.704(9)
B9 C1 1.710(9)
B10 C2 1.697(9)
B10 C1 1.711(8)
C1 C2 1.691(7)
C3 C4 1.436(8)
C5 C6 1.425(8)
C7 C8A 1.40(2)
C7 C8 1.44(2)
C9 C10 1.191(16)
